data_7050624
loop_
_publ_author_name
'Fan, Jian'
'Zhu, Hui-Fang'
'Okamura, Taka-aki'
'Sun, Wei-Yin'
'Tang, Wen-Xia'
'Ueyama, Norikazu'

_publ_section_title
;
 Three-dimensional photoluminescent pillared metal-organic framework
 with 4.82 topological channels obtained from the assembly of
 cadmium(ii) acetate and trimellitic salt
;
_journal_issue 10
_journal_name_full 'New Journal of Chemistry'
_journal_page_first 1409
_journal_paper_doi 10.1039/b304826h
_journal_volume 27
_journal_year 2003
_chemical_formula_moiety 'C18 H24 Cd3 O21 '
_chemical_formula_sum 'C18 H24 Cd3 O21'
_chemical_formula_weight 913.57
_chemical_name_systematic
;
[Cd3(BTC)3)2(H2O)6]-3(H2O)
;
_space_group_IT_number 2
_symmetry_cell_setting triclinic
_symmetry_Int_Tables_number 2
_symmetry_space_group_name_Hall '-P 1'
_symmetry_space_group_name_H-M 'P -1'
_atom_sites_solution_hydrogens geom
_atom_sites_solution_primary direct
_atom_sites_solution_secondary difmap
_audit_creation_method SHELXL-97
_cell_angle_alpha 105.852(6)
_cell_angle_beta 93.055(7)
_cell_angle_gamma 105.705(3)
_cell_formula_units_Z 1
_cell_length_a 7.6819(10)
_cell_length_b 8.8715(11)
_cell_length_c 10.3205(11)
_cell_measurement_reflns_used 2874
_cell_measurement_temperature 200
_cell_measurement_theta_max 27.5
_cell_measurement_theta_min 2.1
_cell_volume 645.16(14)
_computing_structure_refinement 'SHELXL-97 (Sheldrick, 1997)'
_computing_structure_solution 'SHELXS-86 (Sheldrick, 1985)'
_diffrn_ambient_temperature 200
_diffrn_detector_area_resol_mean 10.00
_diffrn_measured_fraction_theta_full 0.990
_diffrn_measured_fraction_theta_max 0.990
_diffrn_measurement_device_type 'Rigaku RAXIS-RAPID Imaging Plate'
_diffrn_measurement_method \w
_diffrn_radiation_monochromator graphite
_diffrn_radiation_source 'fine-focus sealed tube'
_diffrn_radiation_type MoK\a
_diffrn_radiation_wavelength 0.71069
_diffrn_reflns_av_R_equivalents 0.0212
_diffrn_reflns_av_sigmaI/netI 0.0224
_diffrn_reflns_limit_h_max 9
_diffrn_reflns_limit_h_min -9
_diffrn_reflns_limit_k_max 11
_diffrn_reflns_limit_k_min -11
_diffrn_reflns_limit_l_max 13
_diffrn_reflns_limit_l_min -13
_diffrn_reflns_number 4734
_diffrn_reflns_theta_full 27.48
_diffrn_reflns_theta_max 27.48
_diffrn_reflns_theta_min 2.50
_exptl_absorpt_coefficient_mu 2.549
_exptl_absorpt_correction_T_max 0.950
_exptl_absorpt_correction_T_min 0.636
_exptl_absorpt_correction_type multi-scan
_exptl_absorpt_process_details '(Higashi, 1995)'
_exptl_crystal_colour colorless
_exptl_crystal_density_diffrn 2.351
_exptl_crystal_density_method 'not measured'
_exptl_crystal_description platelet
_exptl_crystal_F_000 444
_exptl_crystal_size_max 0.200
_exptl_crystal_size_mid 0.200
_exptl_crystal_size_min 0.020
_refine_diff_density_max 0.660
_refine_diff_density_min -1.407
_refine_diff_density_rms 0.169
_refine_ls_extinction_method none
_refine_ls_goodness_of_fit_ref 1.126
_refine_ls_hydrogen_treatment mixed
_refine_ls_matrix_type full
_refine_ls_number_parameters 200
_refine_ls_number_reflns 2919
_refine_ls_number_restraints 0
_refine_ls_restrained_S_all 1.126
_refine_ls_R_factor_all 0.0267
_refine_ls_R_factor_gt 0.0243
_refine_ls_shift/su_max 0.001
_refine_ls_shift/su_mean 0.000
_refine_ls_structure_factor_coef Fsqd
_refine_ls_weighting_details 'calc w=1/[\s^2^(Fo^2^)+(0.0349P)^2^+0.6666P] where P=(Fo^2^+2Fc^2^)/3'
_refine_ls_weighting_scheme calc
_refine_ls_wR_factor_gt 0.0622
_refine_ls_wR_factor_ref 0.0630
_reflns_number_gt 2792
_reflns_number_total 2919
_reflns_threshold_expression >2sigma(I)
_cod_data_source_file b304826h.txt
_cod_data_source_block shelxl
_cod_original_cell_volume 645.16(13)
_cod_database_code 7050624

loop_
_symmetry_equiv_pos_as_xyz
'x, y, z'
'-x, -y, -z'

loop_
_atom_site_label
_atom_site_type_symbol
_atom_site_fract_x
_atom_site_fract_y
_atom_site_fract_z
_atom_site_U_iso_or_equiv
_atom_site_adp_type
_atom_site_occupancy
_atom_site_symmetry_multiplicity
_atom_site_calc_flag
_atom_site_refinement_flags
_atom_site_disorder_assembly
_atom_site_disorder_group
Cd1 Cd 0.15908(2) 0.38402(2) 0.332077(16) 0.01650(7) Uani 1 1 d . . .
Cd2 Cd 0.5000 0.0000 0.5000 0.02331(8) Uani 1 2 d S . .
O1 O 0.3328(2) 0.2059(2) 0.32944(18) 0.0203(3) Uani 1 1 d . . .
O2 O 0.5832(2) 0.1274(2) 0.34053(19) 0.0232(4) Uani 1 1 d . . .
O3 O 0.2926(2) 0.4962(2) -0.45356(18) 0.0234(4) Uani 1 1 d . . .
O4 O 0.0231(2) 0.4400(2) -0.37698(18) 0.0202(3) Uani 1 1 d . . .
O5 O 0.1307(2) 0.3762(2) 0.09533(18) 0.0224(4) Uani 1 1 d . . .
O6 O 0.3462(3) 0.5695(2) 0.24416(18) 0.0247(4) Uani 1 1 d . . .
O7 O -0.0651(3) 0.1499(2) 0.2993(2) 0.0343(5) Uani 1 1 d . . .
H4 H -0.0713 0.0880 0.2203 0.074 Uiso 1 1 calc R . .
H5 H -0.1585 0.1471 0.3059 0.059 Uiso 1 1 d R . .
O8 O 0.2114(4) -0.1342(3) 0.3748(3) 0.0521(7) Uani 1 1 d . . .
H6 H 0.1722 -0.2274 0.3856 0.033 Uiso 1 1 calc R . .
H7 H 0.1367 -0.1212 0.3647 0.033 Uiso 1 1 d R . .
O9 O 0.3687(3) 0.1955(2) 0.60269(19) 0.0270(4) Uani 1 1 d . . .
H8 H 0.4439 0.2681 0.6662 0.033 Uiso 1 1 calc R . .
H9 H 0.3049 0.2054 0.5135 0.033 Uiso 1 1 d R . .
O10 O -0.0358(5) 0.0928(4) -0.1147(4) 0.0785(11) Uani 1 1 d . . .
O11 O 0.016(2) 0.0573(17) 0.5249(16) 0.059(5) Uani 0.206(10) 1 d P . .
C1 C 0.4442(3) 0.7223(3) -0.1876(2) 0.0158(4) Uani 1 1 d . . .
C2 C 0.2906(3) 0.5856(3) -0.2173(2) 0.0147(4) Uani 1 1 d . . .
C3 C 0.2299(3) 0.5179(3) -0.1150(2) 0.0165(4) Uani 1 1 d . . .
H1 H 0.1252 0.4247 -0.1355 0.033 Uiso 1 1 calc R . .
C4 C 0.3217(3) 0.5860(3) 0.0170(2) 0.0174(4) Uani 1 1 d . . .
C5 C 0.4709(3) 0.7270(3) 0.0479(2) 0.0205(5) Uani 1 1 d . . .
H2 H 0.5305 0.7769 0.1388 0.033 Uiso 1 1 calc R . .
C6 C 0.5326(3) 0.7946(3) -0.0540(3) 0.0208(5) Uani 1 1 d . . .
H3 H 0.6349 0.8901 -0.0328 0.033 Uiso 1 1 calc R . .
C11 C 0.4846(3) 0.2000(3) 0.2951(2) 0.0169(4) Uani 1 1 d . . .
C21 C 0.1941(3) 0.5021(3) -0.3598(2) 0.0162(4) Uani 1 1 d . . .
C41 C 0.2622(3) 0.5053(3) 0.1237(2) 0.0181(4) Uani 1 1 d . . .
H10 H -0.1207 0.1122 -0.1232 0.035 Uiso 1 1 d . . .
H11 H 0.0431 0.1933 -0.0518 0.104 Uiso 1 1 d . . .

loop_
_atom_site_aniso_label
_atom_site_aniso_U_11
_atom_site_aniso_U_22
_atom_site_aniso_U_33
_atom_site_aniso_U_23
_atom_site_aniso_U_13
_atom_site_aniso_U_12
Cd1 0.01737(10) 0.01943(11) 0.01354(10) 0.00749(7) 0.00245(6) 0.00417(7)
Cd2 0.03126(15) 0.02105(14) 0.02222(14) 0.01304(11) 0.00932(11) 0.00753(11)
O1 0.0165(8) 0.0261(9) 0.0238(9) 0.0149(7) 0.0067(6) 0.0071(7)
O2 0.0205(8) 0.0323(10) 0.0279(10) 0.0208(8) 0.0103(7) 0.0123(7)
O3 0.0221(8) 0.0361(10) 0.0132(8) 0.0074(7) 0.0031(6) 0.0102(7)
O4 0.0178(8) 0.0208(8) 0.0199(8) 0.0056(7) 0.0000(6) 0.0032(7)
O5 0.0258(9) 0.0238(9) 0.0163(8) 0.0090(7) 0.0034(7) 0.0022(7)
O6 0.0291(9) 0.0286(10) 0.0137(8) 0.0094(7) 0.0018(7) 0.0013(8)
O7 0.0184(9) 0.0261(10) 0.0524(14) 0.0058(9) 0.0101(9) 0.0019(7)
O8 0.0544(15) 0.0257(11) 0.0639(17) 0.0196(11) -0.0275(13) -0.0076(10)
O9 0.0346(10) 0.0265(10) 0.0203(9) 0.0066(7) -0.0013(7) 0.0110(8)
O10 0.085(2) 0.0463(17) 0.066(2) -0.0194(15) 0.0225(18) -0.0083(16)
O11 0.048(8) 0.064(10) 0.061(11) 0.014(8) 0.022(7) 0.011(8)
C1 0.0165(10) 0.0185(11) 0.0157(10) 0.0084(9) 0.0047(8) 0.0067(8)
C2 0.0152(10) 0.0184(10) 0.0129(10) 0.0066(8) 0.0026(8) 0.0071(8)
C3 0.0176(10) 0.0170(10) 0.0152(10) 0.0059(8) 0.0039(8) 0.0042(8)
C4 0.0218(11) 0.0198(11) 0.0133(10) 0.0073(9) 0.0052(8) 0.0074(9)
C5 0.0238(12) 0.0233(12) 0.0131(10) 0.0061(9) -0.0005(9) 0.0048(9)
C6 0.0206(11) 0.0211(12) 0.0182(11) 0.0073(9) 0.0010(9) 0.0012(9)
C11 0.0181(10) 0.0180(11) 0.0157(10) 0.0078(9) 0.0029(8) 0.0039(8)
C21 0.0221(11) 0.0157(10) 0.0130(10) 0.0053(8) 0.0020(8) 0.0082(9)
C41 0.0217(11) 0.0213(11) 0.0149(11) 0.0078(9) 0.0064(9) 0.0090(9)

loop_
_atom_type_symbol
_atom_type_description
_atom_type_scat_dispersion_real
_atom_type_scat_dispersion_imag
_atom_type_scat_source
C C 0.0033 0.0016 'International Tables Vol C Tables 4.2.6.8 and 6.1.1.4'
H H 0.0000 0.0000 'International Tables Vol C Tables 4.2.6.8 and 6.1.1.4'
O O 0.0106 0.0060 'International Tables Vol C Tables 4.2.6.8 and 6.1.1.4'
Cd Cd -0.8075 1.2024 'International Tables Vol C Tables 4.2.6.8 and 6.1.1.4'

loop_
_geom_angle_atom_site_label_1
_geom_angle_atom_site_label_2
_geom_angle_atom_site_label_3
_geom_angle
_geom_angle_site_symmetry_1
_geom_angle_site_symmetry_3
_geom_angle_publ_flag
O3 Cd1 O7 113.37(8) 1_556 . ?
O3 Cd1 O6 96.83(7) 1_556 . ?
O7 Cd1 O6 149.54(8) . . ?
O3 Cd1 O1 83.10(7) 1_556 . ?
O7 Cd1 O1 80.41(7) . . ?
O6 Cd1 O1 100.25(7) . . ?
O3 Cd1 O4 88.25(7) 1_556 2_565 ?
O7 Cd1 O4 96.85(7) . 2_565 ?
O6 Cd1 O4 87.56(7) . 2_565 ?
O1 Cd1 O4 168.95(6) . 2_565 ?
O3 Cd1 O5 152.06(7) 1_556 . ?
O7 Cd1 O5 94.54(8) . . ?
O6 Cd1 O5 55.23(6) . . ?
O1 Cd1 O5 100.90(6) . . ?
O4 Cd1 O5 89.96(6) 2_565 . ?
O3 Cd1 C41 124.55(7) 1_556 . ?
O7 Cd1 C41 122.02(8) . . ?
O6 Cd1 C41 27.75(7) . . ?
O1 Cd1 C41 102.80(7) . . ?
O4 Cd1 C41 87.76(7) 2_565 . ?
O5 Cd1 C41 27.50(7) . . ?
O2 Cd2 O2 180.00(8) . 2_656 ?
O2 Cd2 O9 89.00(7) . 2_656 ?
O2 Cd2 O9 91.00(7) 2_656 2_656 ?
O2 Cd2 O9 91.00(7) . . ?
O2 Cd2 O9 89.00(7) 2_656 . ?
O9 Cd2 O9 180.00(8) 2_656 . ?
O2 Cd2 O8 90.41(8) . . ?
O2 Cd2 O8 89.59(8) 2_656 . ?
O9 Cd2 O8 95.71(9) 2_656 . ?
O9 Cd2 O8 84.29(9) . . ?
O2 Cd2 O8 89.59(8) . 2_656 ?
O2 Cd2 O8 90.41(8) 2_656 2_656 ?
O9 Cd2 O8 84.29(9) 2_656 2_656 ?
O9 Cd2 O8 95.71(9) . 2_656 ?
O8 Cd2 O8 180.00(8) . 2_656 ?
C11 O1 Cd1 134.73(15) . . ?
C11 O2 Cd2 122.05(15) . . ?
C21 O3 Cd1 118.82(15) . 1_554 ?
C21 O4 Cd1 118.51(15) . 2_565 ?
C41 O5 Cd1 89.53(14) . . ?
C41 O6 Cd1 94.99(15) . . ?
Cd1 O7 H4 109.5 . . ?
Cd1 O7 H5 123.1 . . ?
H4 O7 H5 103.5 . . ?
Cd2 O8 H6 109.5 . . ?
Cd2 O8 H7 139.7 . . ?
H6 O8 H7 98.6 . . ?
Cd2 O9 H8 109.5 . . ?
Cd2 O9 H9 97.5 . . ?
H8 O9 H9 129.7 . . ?
H10 O10 H11 102.7(3) . . ?
C2 C1 C6 119.7(2) . . ?
C2 C1 C11 121.9(2) . 2_665 ?
C6 C1 C11 118.3(2) . 2_665 ?
C3 C2 C1 119.9(2) . . ?
C3 C2 C21 118.5(2) . . ?
C1 C2 C21 121.4(2) . . ?
C4 C3 C2 120.4(2) . . ?
C4 C3 H1 119.8 . . ?
C2 C3 H1 119.8 . . ?
C3 C4 C5 119.6(2) . . ?
C3 C4 C41 119.7(2) . . ?
C5 C4 C41 120.6(2) . . ?
C6 C5 C4 120.2(2) . . ?
C6 C5 H2 119.9 . . ?
C4 C5 H2 119.9 . . ?
C5 C6 C1 120.1(2) . . ?
C5 C6 H3 120.0 . . ?
C1 C6 H3 120.0 . . ?
O1 C11 O2 124.5(2) . . ?
O1 C11 C1 119.1(2) . 2_665 ?
O2 C11 C1 116.3(2) . 2_665 ?
O3 C21 O4 124.9(2) . . ?
O3 C21 C2 116.6(2) . . ?
O4 C21 C2 118.4(2) . . ?
O5 C41 O6 120.1(2) . . ?
O5 C41 C4 120.7(2) . . ?
O6 C41 C4 119.1(2) . . ?
O5 C41 Cd1 62.96(12) . . ?
O6 C41 Cd1 57.27(12) . . ?
C4 C41 Cd1 175.25(17) . . ?

loop_
_geom_bond_atom_site_label_1
_geom_bond_atom_site_label_2
_geom_bond_distance
_geom_bond_site_symmetry_2
_geom_bond_publ_flag
Cd1 O3 2.2224(18) 1_556 ?
Cd1 O7 2.2388(19) . ?
Cd1 O6 2.2957(18) . ?
Cd1 O1 2.3242(17) . ?
Cd1 O4 2.3384(18) 2_565 ?
Cd1 O5 2.4217(17) . ?
Cd1 C41 2.719(2) . ?
Cd2 O2 2.2655(17) . ?
Cd2 O2 2.2656(17) 2_656 ?
Cd2 O9 2.2817(19) 2_656 ?
Cd2 O9 2.2818(19) . ?
Cd2 O8 2.330(2) . ?
Cd2 O8 2.330(2) 2_656 ?
O1 C11 1.247(3) . ?
O2 C11 1.264(3) . ?
O3 C21 1.258(3) . ?
O3 Cd1 2.2224(18) 1_554 ?
O4 C21 1.261(3) . ?
O4 Cd1 2.3384(18) 2_565 ?
O5 C41 1.256(3) . ?
O6 C41 1.270(3) . ?
O7 H4 0.8400 . ?
O7 H5 0.7185 . ?
O8 H6 0.8400 . ?
O8 H7 0.6247 . ?
O9 H8 0.8400 . ?
O9 H9 1.0549 . ?
O10 H10 0.725(4) . ?
O10 H11 0.966(3) . ?
O11 O11 0.96(3) 2_556 ?
C1 C2 1.393(3) . ?
C1 C6 1.398(3) . ?
C1 C11 1.511(3) 2_665 ?
C2 C3 1.392(3) . ?
C2 C21 1.501(3) . ?
C3 C4 1.391(3) . ?
C3 H1 0.9500 . ?
C4 C5 1.395(3) . ?
C4 C41 1.498(3) . ?
C5 C6 1.391(3) . ?
C5 H2 0.9500 . ?
C6 H3 0.9500 . ?
C11 C1 1.511(3) 2_665 ?

loop_
_geom_torsion_atom_site_label_1
_geom_torsion_atom_site_label_2
_geom_torsion_atom_site_label_3
_geom_torsion_atom_site_label_4
_geom_torsion
_geom_torsion_site_symmetry_1
_geom_torsion_site_symmetry_2
_geom_torsion_site_symmetry_3
_geom_torsion_site_symmetry_4
_geom_torsion_publ_flag
O3 Cd1 O1 C11 -94.8(2) 1_556 . . . ?
O7 Cd1 O1 C11 150.0(2) . . . . ?
O6 Cd1 O1 C11 0.9(2) . . . . ?
O4 Cd1 O1 C11 -133.5(3) 2_565 . . . ?
O5 Cd1 O1 C11 57.2(2) . . . . ?
C41 Cd1 O1 C11 29.1(2) . . . . ?
O2 Cd2 O2 C11 67(16) 2_656 . . . ?
O9 Cd2 O2 C11 144.7(2) 2_656 . . . ?
O9 Cd2 O2 C11 -35.3(2) . . . . ?
O8 Cd2 O2 C11 49.0(2) . . . . ?
O8 Cd2 O2 C11 -131.0(2) 2_656 . . . ?
O3 Cd1 O5 C41 -1.0(2) 1_556 . . . ?
O7 Cd1 O5 C41 -177.90(14) . . . . ?
O6 Cd1 O5 C41 -1.83(14) . . . . ?
O1 Cd1 O5 C41 -96.82(14) . . . . ?
O4 Cd1 O5 C41 85.23(14) 2_565 . . . ?
O3 Cd1 O6 C41 -177.77(15) 1_556 . . . ?
O7 Cd1 O6 C41 9.6(2) . . . . ?
O1 Cd1 O6 C41 98.04(15) . . . . ?
O4 Cd1 O6 C41 -89.83(15) 2_565 . . . ?
O5 Cd1 O6 C41 1.82(13) . . . . ?
C6 C1 C2 C3 -2.4(3) . . . . ?
C11 C1 C2 C3 180.0(2) 2_665 . . . ?
C6 C1 C2 C21 -178.7(2) . . . . ?
C11 C1 C2 C21 3.7(3) 2_665 . . . ?
C1 C2 C3 C4 0.0(3) . . . . ?
C21 C2 C3 C4 176.4(2) . . . . ?
C2 C3 C4 C5 2.7(3) . . . . ?
C2 C3 C4 C41 -176.0(2) . . . . ?
C3 C4 C5 C6 -2.9(4) . . . . ?
C41 C4 C5 C6 175.7(2) . . . . ?
C4 C5 C6 C1 0.5(4) . . . . ?
C2 C1 C6 C5 2.1(4) . . . . ?
C11 C1 C6 C5 179.9(2) 2_665 . . . ?
Cd1 O1 C11 O2 155.49(18) . . . . ?
Cd1 O1 C11 C1 -27.3(3) . . . 2_665 ?
Cd2 O2 C11 O1 -1.9(3) . . . . ?
Cd2 O2 C11 C1 -179.17(15) . . . 2_665 ?
Cd1 O3 C21 O4 4.4(3) 1_554 . . . ?
Cd1 O3 C21 C2 -177.44(15) 1_554 . . . ?
Cd1 O4 C21 O3 -112.0(2) 2_565 . . . ?
Cd1 O4 C21 C2 69.8(2) 2_565 . . . ?
C3 C2 C21 O3 -140.5(2) . . . . ?
C1 C2 C21 O3 35.8(3) . . . . ?
C3 C2 C21 O4 37.8(3) . . . . ?
C1 C2 C21 O4 -145.9(2) . . . . ?
Cd1 O5 C41 O6 3.1(2) . . . . ?
Cd1 O5 C41 C4 -176.6(2) . . . . ?
Cd1 O6 C41 O5 -3.3(2) . . . . ?
Cd1 O6 C41 C4 176.41(19) . . . . ?
C3 C4 C41 O5 0.3(4) . . . . ?
C5 C4 C41 O5 -178.3(2) . . . . ?
C3 C4 C41 O6 -179.4(2) . . . . ?
C5 C4 C41 O6 2.0(4) . . . . ?
C3 C4 C41 Cd1 -140(2) . . . . ?
C5 C4 C41 Cd1 42(2) . . . . ?
O3 Cd1 C41 O5 179.45(13) 1_556 . . . ?
O7 Cd1 C41 O5 2.47(17) . . . . ?
O6 Cd1 C41 O5 176.8(2) . . . . ?
O1 Cd1 C41 O5 89.06(14) . . . . ?
O4 Cd1 C41 O5 -94.22(14) 2_565 . . . ?
O3 Cd1 C41 O6 2.69(18) 1_556 . . . ?
O7 Cd1 C41 O6 -174.30(14) . . . . ?
O1 Cd1 C41 O6 -87.71(15) . . . . ?
O4 Cd1 C41 O6 89.01(15) 2_565 . . . ?
O5 Cd1 C41 O6 -176.8(2) . . . . ?
O3 Cd1 C41 C4 -39(2) 1_556 . . . ?
O7 Cd1 C41 C4 144(2) . . . . ?
O6 Cd1 C41 C4 -41(2) . . . . ?
O1 Cd1 C41 C4 -129(2) . . . . ?
O4 Cd1 C41 C4 48(2) 2_565 . . . ?
O5 Cd1 C41 C4 142(2) . . . . ?
